data_7241351
loop_
_publ_author_name
'Li, Kaiyue'
'Liao, Wuping'

_publ_section_title
;
 Two Sulfur and Nitrogen-rich Cobalt-thiacalix[4]arene Compounds for
 Selective Mercury Removal from Aqueous Solution
;
_journal_name_full CrystEngComm
_journal_paper_doi 10.1039/D0CE01209B
_journal_year 2020
_chemical_formula_moiety 'C270 H270 Co24 N18 O84 S30'
_chemical_formula_sum 'C270 H270 Co24 N18 O84 S30'
_chemical_formula_weight 7487.14
_space_group_crystal_system trigonal
_space_group_IT_number 148
_space_group_name_Hall '-R 3'
_space_group_name_H-M_alt 'R -3 :H'
_atom_sites_solution_hydrogens geom
_audit_creation_method SHELXL-2017/1
_audit_update_record
;
2020-08-19 deposited with the CCDC.	2020-10-05 downloaded from the CCDC.
;
_cell_angle_alpha 90
_cell_angle_beta 90
_cell_angle_gamma 120
_cell_formula_units_Z 3
_cell_length_a 36.5063(13)
_cell_length_b 36.5063(13)
_cell_length_c 28.7488(11)
_cell_measurement_reflns_used 9828
_cell_measurement_temperature 190(2)
_cell_measurement_theta_max 40.06
_cell_measurement_theta_min 3.58
_cell_volume 33181(2)
_computing_cell_refinement 'Bruker SAINT'
_computing_data_collection 'Bruker APEX2'
_computing_data_reduction 'Bruker SAINT'
_computing_molecular_graphics 'Bruker SHELXTL'
_computing_publication_material 'Bruker SHELXTL'
_computing_structure_refinement 'SHELXL-2017/1 (Sheldrick, 2017)'
_computing_structure_solution 'SHELXT 2014/4 (Sheldrick, 2014)'
_diffrn_ambient_temperature 190(2)
_diffrn_measured_fraction_theta_full 0.975
_diffrn_measured_fraction_theta_max 0.975
_diffrn_measurement_device_type 'Bruker APEX-II CCD'
_diffrn_measurement_method '\f and \w scans'
_diffrn_radiation_type CuK\a
_diffrn_radiation_wavelength 1.54178
_diffrn_reflns_av_R_equivalents 0.1522
_diffrn_reflns_av_unetI/netI 0.0960
_diffrn_reflns_Laue_measured_fraction_full 0.975
_diffrn_reflns_Laue_measured_fraction_max 0.975
_diffrn_reflns_limit_h_max 27
_diffrn_reflns_limit_h_min -22
_diffrn_reflns_limit_k_max 24
_diffrn_reflns_limit_k_min -28
_diffrn_reflns_limit_l_max 21
_diffrn_reflns_limit_l_min -18
_diffrn_reflns_number 31629
_diffrn_reflns_point_group_measured_fraction_full 0.975
_diffrn_reflns_point_group_measured_fraction_max 0.975
_diffrn_reflns_theta_full 36.411
_diffrn_reflns_theta_max 36.411
_diffrn_reflns_theta_min 2.421
_exptl_absorpt_coefficient_mu 8.642
_exptl_absorpt_correction_T_max 0.4
_exptl_absorpt_correction_T_min 0.328
_exptl_absorpt_correction_type multi-scan
_exptl_crystal_colour pink
_exptl_crystal_density_diffrn 1.124
_exptl_crystal_description block
_exptl_crystal_F_000 11448
_exptl_crystal_size_max 0.145
_exptl_crystal_size_mid 0.139
_exptl_crystal_size_min 0.106
_refine_diff_density_max 1.761
_refine_diff_density_min -0.646
_refine_diff_density_rms 0.132
_refine_ls_extinction_method none
_refine_ls_goodness_of_fit_ref 1.292
_refine_ls_hydrogen_treatment constr
_refine_ls_matrix_type full
_refine_ls_number_parameters 592
_refine_ls_number_reflns 3441
_refine_ls_number_restraints 456
_refine_ls_restrained_S_all 1.233
_refine_ls_R_factor_all 0.1528
_refine_ls_R_factor_gt 0.1198
_refine_ls_shift/su_max 0.000
_refine_ls_shift/su_mean 0.000
_refine_ls_structure_factor_coef Fsqd
_refine_ls_weighting_details 'w=1/[\s^2^(Fo^2^)+(0.2000P)^2^+350.0000P] where P=(Fo^2^+2Fc^2^)/3'
_refine_ls_weighting_scheme calc
_refine_ls_wR_factor_gt 0.3145
_refine_ls_wR_factor_ref 0.3424
_reflns_Friedel_coverage 0.000
_reflns_number_gt 2397
_reflns_number_total 3491
_reflns_threshold_expression 'I > 2\s(I)'
_cod_data_source_file d0ce01209b2.cif
_cod_data_source_block lky88f_0m_a_sq
_cod_original_cell_volume 33181(3)
_cod_database_code 7241351
_shelx_shelxl_version_number 2017/1
_shelx_space_group_comment
;
The symmetry employed for this shelxl refinement is uniquely defined
by the following loop, which should always be used as a source of
symmetry information in preference to the above space-group names.
They are only intended as comments.
;

loop_
_space_group_symop_operation_xyz
'x, y, z'
'-y, x-y, z'
'-x+y, -x, z'
'x+2/3, y+1/3, z+1/3'
'-y+2/3, x-y+1/3, z+1/3'
'-x+y+2/3, -x+1/3, z+1/3'
'x+1/3, y+2/3, z+2/3'
'-y+1/3, x-y+2/3, z+2/3'
'-x+y+1/3, -x+2/3, z+2/3'
'-x, -y, -z'
'y, -x+y, -z'
'x-y, x, -z'
'-x+2/3, -y+1/3, -z+1/3'
'y+2/3, -x+y+1/3, -z+1/3'
'x-y+2/3, x+1/3, -z+1/3'
'-x+1/3, -y+2/3, -z+2/3'
'y+1/3, -x+y+2/3, -z+2/3'
'x-y+1/3, x+2/3, -z+2/3'

loop_
_atom_site_label
_atom_site_type_symbol
_atom_site_fract_x
_atom_site_fract_y
_atom_site_fract_z
_atom_site_U_iso_or_equiv
_atom_site_adp_type
_atom_site_occupancy
_atom_site_site_symmetry_order
_atom_site_calc_flag
_atom_site_refinement_flags_posn
_atom_site_refinement_flags_adp
_atom_site_refinement_flags_occupancy
_atom_site_disorder_assembly
_atom_site_disorder_group
Co1 Co 0.50356(12) 0.69609(12) 0.28019(13) 0.0646(17) Uani 1 1 d . U . . .
Co2 Co 0.48074(12) 0.60205(11) 0.21109(13) 0.0557(16) Uani 1 1 d . U . . .
Co3 Co 0.38533(12) 0.54069(12) 0.27853(13) 0.0563(16) Uani 1 1 d . U . . .
Co4 Co 0.40789(13) 0.63209(13) 0.34050(15) 0.0690(17) Uani 1 1 d D U . . .
S1 S 0.5657(2) 0.7215(2) 0.3292(2) 0.070(3) Uani 1 1 d . U . . .
S2 S 0.5325(2) 0.5804(2) 0.2254(2) 0.066(2) Uani 1 1 d . U . . .
S3 S 0.3856(2) 0.4848(2) 0.3261(2) 0.063(2) Uani 1 1 d . U . . .
S4 S 0.4169(2) 0.6260(2) 0.4247(2) 0.081(3) Uani 1 1 d . U . . .
S5 S 0.4126(3) 0.6322(3) 0.2270(3) 0.085(3) Uani 1 1 d . U . . .
O1 O 0.4703(5) 0.6646(4) 0.3421(5) 0.062(5) Uani 1 1 d . U . . .
O2 O 0.5161(5) 0.6483(4) 0.2624(5) 0.057(5) Uani 1 1 d . U . . .
O3 O 0.4457(4) 0.5557(4) 0.2618(5) 0.060(5) Uani 1 1 d . U . . .
O4 O 0.4019(5) 0.5725(5) 0.3391(6) 0.066(5) Uani 1 1 d . U . . .
O5 O 0.4471(9) 0.6688(9) 0.2443(9) 0.161(10) Uani 1 1 d . U . . .
O6 O 0.4370(7) 0.6201(6) 0.1938(8) 0.121(7) Uani 1 1 d . U . . .
O7 O 0.3852(10) 0.5901(11) 0.2471(11) 0.212(12) Uani 1 1 d . U . . .
O8 O 0.3865(5) 0.6428(5) 0.1990(6) 0.080(6) Uani 1 1 d . U . . .
O9 O 0.5202(6) 0.6464(6) 0.1637(8) 0.103(7) Uani 1 1 d . U . . .
O10 O 0.5321(5) 0.6987(5) 0.1156(5) 0.068(5) Uani 1 1 d . U . . .
O11 O 0.4497(5) 0.5551(5) 0.1608(6) 0.074(6) Uani 1 1 d . U . . .
O12 O 0.3945(6) 0.5196(6) 0.1110(6) 0.081(6) Uani 1 1 d . U . . .
O13 O 0.3486(8) 0.6005(9) 0.3568(11) 0.212(12) Uani 1 1 d D U . . .
O14 O 0.2747(8) 0.5852(10) 0.3486(11) 0.225(13) Uani 1 1 d D U . . .
N1 N 0.4710(7) 0.6538(8) 0.0587(9) 0.096(8) Uani 1 1 d . U . . .
N2 N 0.4377(8) 0.6226(8) 0.0299(8) 0.095(8) Uani 1 1 d . U . . .
N3 N 0.4181(8) 0.5823(8) 0.0564(9) 0.103(8) Uani 1 1 d . U . . .
C1 C 0.4942(7) 0.6607(6) 0.4644(6) 0.117(12) Uani 1 1 d G U . . .
H1A H 0.479176 0.648411 0.492410 0.140 Uiso 1 1 calc R U . . .
C2 C 0.4722(4) 0.6543(5) 0.4229(8) 0.063(8) Uani 1 1 d G U . . .
C3 C 0.4942(7) 0.6722(6) 0.3820(6) 0.064(9) Uani 1 1 d G U . . .
C4 C 0.5381(7) 0.6965(6) 0.3825(6) 0.084(9) Uani 1 1 d G U . . .
C5 C 0.5600(4) 0.7028(5) 0.4240(9) 0.095(10) Uani 1 1 d G U . . .
H5A H 0.589988 0.719405 0.424340 0.114 Uiso 1 1 calc R U . . .
C6 C 0.5381(7) 0.6849(7) 0.4649(6) 0.125(12) Uani 1 1 d DG U . . .
C7 C 0.5619(13) 0.6895(15) 0.5108(10) 0.35(4) Uani 1 1 d D U . . .
C8 C 0.6081(15) 0.7252(16) 0.5063(19) 0.34(3) Uani 1 1 d D U . . .
H8A H 0.621354 0.719351 0.479843 0.516 Uiso 1 1 calc R U . . .
H8B H 0.608879 0.752133 0.501186 0.516 Uiso 1 1 calc R U . . .
H8C H 0.623451 0.726868 0.534851 0.516 Uiso 1 1 calc R U . . .
C9 C 0.562(2) 0.6477(13) 0.520(3) 0.49(6) Uani 1 1 d D U . . .
H9A H 0.574398 0.641212 0.494134 0.729 Uiso 1 1 calc R U . . .
H9B H 0.577648 0.650674 0.548787 0.729 Uiso 1 1 calc R U . . .
H9C H 0.532277 0.624774 0.524443 0.729 Uiso 1 1 calc R U . . .
C10 C 0.5416(16) 0.6991(19) 0.552(2) 0.39(4) Uani 1 1 d D U . . .
H10A H 0.512094 0.676541 0.555466 0.578 Uiso 1 1 calc R U . . .
H10B H 0.557159 0.700879 0.580713 0.578 Uiso 1 1 calc R U . . .
H10C H 0.542587 0.726144 0.547047 0.578 Uiso 1 1 calc R U . . .
C11 C 0.6155(6) 0.6858(5) 0.3267(5) 0.089(10) Uani 1 1 d G U . . .
H11A H 0.632670 0.707392 0.348209 0.107 Uiso 1 1 calc R U . . .
C12 C 0.5790(6) 0.6836(5) 0.3091(6) 0.051(8) Uani 1 1 d G U . . .
C13 C 0.5539(4) 0.6520(6) 0.2776(6) 0.060(8) Uani 1 1 d G U . . .
C14 C 0.5654(6) 0.6227(5) 0.2636(5) 0.053(8) Uani 1 1 d G U . . .
C15 C 0.6020(7) 0.6249(6) 0.2812(7) 0.112(11) Uani 1 1 d G U . . .
H15A H 0.609834 0.604897 0.271597 0.135 Uiso 1 1 calc R U . . .
C16 C 0.6270(5) 0.6565(7) 0.3127(7) 0.102(11) Uani 1 1 d DG U . . .
C17 C 0.6692(6) 0.6575(8) 0.3240(10) 0.189(18) Uani 1 1 d D U . . .
C18 C 0.6909(11) 0.6915(9) 0.3621(11) 0.195(18) Uani 1 1 d D U . . .
H18A H 0.695798 0.718826 0.350417 0.292 Uiso 1 1 calc R U . . .
H18B H 0.672595 0.683448 0.389610 0.292 Uiso 1 1 calc R U . . .
H18C H 0.717970 0.693825 0.370522 0.292 Uiso 1 1 calc R U . . .
C19 C 0.6620(10) 0.6150(8) 0.3438(11) 0.177(16) Uani 1 1 d D U . . .
H19A H 0.648307 0.592867 0.320190 0.266 Uiso 1 1 calc R U . . .
H19B H 0.689329 0.617851 0.352304 0.266 Uiso 1 1 calc R U . . .
H19C H 0.643954 0.607474 0.371392 0.266 Uiso 1 1 calc R U . . .
C20 C 0.7012(12) 0.6699(11) 0.2832(10) 0.23(2) Uani 1 1 d D U . . .
H20A H 0.688586 0.648985 0.258207 0.338 Uiso 1 1 calc R U . . .
H20B H 0.708346 0.697868 0.271383 0.338 Uiso 1 1 calc R U . . .
H20C H 0.726983 0.670660 0.294344 0.338 Uiso 1 1 calc R U . . .
C21 C 0.5172(4) 0.5148(6) 0.2826(6) 0.084(9) Uani 1 1 d G U . . .
H21A H 0.544698 0.520796 0.273848 0.101 Uiso 1 1 calc R U . . .
C22 C 0.5008(6) 0.5391(5) 0.2649(5) 0.053(8) Uani 1 1 d G U . . .
C23 C 0.4605(6) 0.5304(5) 0.2777(6) 0.052(8) Uani 1 1 d G U . . .
C24 C 0.4366(4) 0.4974(6) 0.3082(6) 0.052(8) Uani 1 1 d G U . . .
C25 C 0.4529(6) 0.4731(5) 0.3259(5) 0.077(9) Uani 1 1 d G U . . .
H25A H 0.436566 0.450510 0.346723 0.093 Uiso 1 1 calc R U . . .
C26 C 0.4932(6) 0.4818(6) 0.3131(6) 0.083(9) Uani 1 1 d DG U . . .
C27 C 0.5135(7) 0.4547(7) 0.3257(9) 0.126(12) Uani 1 1 d D U . . .
C28 C 0.5612(7) 0.4806(8) 0.3365(11) 0.170(15) Uani 1 1 d D U . . .
H28A H 0.576478 0.496976 0.308972 0.254 Uiso 1 1 calc R U . . .
H28B H 0.565966 0.499949 0.362413 0.254 Uiso 1 1 calc R U . . .
H28C H 0.571602 0.461408 0.345030 0.254 Uiso 1 1 calc R U . . .
C29 C 0.4903(8) 0.4294(9) 0.3693(9) 0.156(14) Uani 1 1 d D U . . .
H29A H 0.459928 0.412730 0.362917 0.234 Uiso 1 1 calc R U . . .
H29B H 0.500973 0.410372 0.377656 0.234 Uiso 1 1 calc R U . . .
H29C H 0.495337 0.448913 0.395038 0.234 Uiso 1 1 calc R U . . .
C30 C 0.5075(11) 0.4229(11) 0.2866(9) 0.24(2) Uani 1 1 d D U . . .
H30A H 0.522064 0.438444 0.258385 0.357 Uiso 1 1 calc R U . . .
H30B H 0.519360 0.405330 0.296636 0.357 Uiso 1 1 calc R U . . .
H30C H 0.477267 0.404823 0.280036 0.357 Uiso 1 1 calc R U . . .
C31 C 0.3868(6) 0.4902(5) 0.4215(9) 0.132(13) Uani 1 1 d G U . . .
H31A H 0.380594 0.461595 0.421537 0.158 Uiso 1 1 calc R U . . .
C32 C 0.3925(6) 0.5114(7) 0.3796(7) 0.071(9) Uani 1 1 d G U . . .
C33 C 0.4016(5) 0.5532(7) 0.3796(7) 0.063(9) Uani 1 1 d G U . . .
C34 C 0.4050(6) 0.5738(5) 0.4214(9) 0.101(11) Uani 1 1 d G U . . .
C35 C 0.3993(7) 0.5525(8) 0.4633(7) 0.137(13) Uani 1 1 d G U . . .
H35A H 0.401619 0.566575 0.491899 0.165 Uiso 1 1 calc R U . . .
C36 C 0.3902(7) 0.5107(8) 0.4633(7) 0.157(15) Uani 1 1 d DG U . . .
C37 C 0.3784(12) 0.4880(11) 0.5112(8) 0.22(2) Uani 1 1 d D U . . .
C38 C 0.3768(15) 0.5091(14) 0.5569(15) 0.30(3) Uani 1 1 d D U . . .
H38A H 0.402395 0.536856 0.559768 0.448 Uiso 1 1 calc R U . . .
H38B H 0.351858 0.512535 0.556853 0.448 Uiso 1 1 calc R U . . .
H38C H 0.375126 0.491243 0.583231 0.448 Uiso 1 1 calc R U . . .
C39 C 0.4170(13) 0.4815(17) 0.5131(18) 0.33(3) Uani 1 1 d D U . . .
H39A H 0.442935 0.508980 0.515497 0.491 Uiso 1 1 calc R U . . .
H39B H 0.414542 0.464171 0.540250 0.491 Uiso 1 1 calc R U . . .
H39C H 0.417906 0.467059 0.484728 0.491 Uiso 1 1 calc R U . . .
C40 C 0.3380(13) 0.4445(15) 0.507(2) 0.48(5) Uani 1 1 d D U . . .
H40A H 0.338622 0.430731 0.478375 0.713 Uiso 1 1 calc R U . . .
H40B H 0.336451 0.426889 0.533880 0.713 Uiso 1 1 calc R U . . .
H40C H 0.313183 0.448181 0.507502 0.713 Uiso 1 1 calc R U . . .
C41 C 0.4749(9) 0.6351(9) 0.0982(10) 0.062(8) Uani 1 1 d . U . . .
C42 C 0.4451(10) 0.5923(11) 0.0968(11) 0.086(10) Uani 1 1 d . U . . .
C43 C 0.5104(11) 0.6585(11) 0.1313(13) 0.086(11) Uani 1 1 d . U . . .
C44 C 0.4250(11) 0.5543(12) 0.1275(12) 0.105(11) Uani 1 1 d . U . . .
C45 C 0.3160(7) 0.6053(14) 0.3458(15) 0.192(18) Uani 1 1 d D U . . .
H45A H 0.325773 0.631936 0.331213 0.231 Uiso 1 1 calc R U . . .

loop_
_atom_site_aniso_label
_atom_site_aniso_U_11
_atom_site_aniso_U_22
_atom_site_aniso_U_33
_atom_site_aniso_U_23
_atom_site_aniso_U_13
_atom_site_aniso_U_12
Co1 0.074(3) 0.068(3) 0.055(3) 0.004(3) -0.009(3) 0.038(3)
Co2 0.060(3) 0.057(3) 0.046(3) 0.008(2) 0.001(2) 0.027(3)
Co3 0.051(3) 0.072(3) 0.052(3) 0.004(2) -0.008(2) 0.035(3)
Co4 0.067(3) 0.066(3) 0.072(4) -0.001(3) 0.000(3) 0.032(3)
S1 0.068(5) 0.062(5) 0.066(5) -0.004(4) -0.004(4) 0.021(4)
S2 0.066(5) 0.065(5) 0.064(5) 0.001(4) -0.004(4) 0.031(4)
S3 0.061(5) 0.054(5) 0.064(5) 0.002(4) -0.003(4) 0.021(4)
S4 0.092(6) 0.075(5) 0.068(5) -0.007(4) 0.013(4) 0.036(5)
S5 0.078(6) 0.088(7) 0.096(6) 0.011(5) -0.001(6) 0.046(6)
O1 0.064(9) 0.061(9) 0.066(9) -0.002(7) -0.003(7) 0.035(7)
O2 0.066(9) 0.058(9) 0.049(9) 0.014(7) 0.004(7) 0.034(7)
O3 0.060(9) 0.051(9) 0.054(9) -0.002(7) -0.009(7) 0.016(7)
O4 0.063(9) 0.064(9) 0.068(9) -0.002(7) 0.001(7) 0.030(7)
O5 0.173(13) 0.151(13) 0.175(13) -0.018(9) -0.013(9) 0.093(10)
O6 0.121(11) 0.126(11) 0.124(11) 0.004(9) -0.017(9) 0.068(9)
O7 0.205(15) 0.214(15) 0.228(16) 0.007(10) 0.007(10) 0.113(11)
O8 0.068(11) 0.104(13) 0.093(13) -0.009(10) -0.027(10) 0.061(10)
O9 0.109(11) 0.101(11) 0.089(11) 0.012(9) -0.015(9) 0.046(8)
O10 0.068(9) 0.061(9) 0.066(9) 0.002(7) -0.004(7) 0.025(7)
O11 0.074(6) 0.074(6) 0.074(6) 0.0002(11) -0.0001(11) 0.037(3)
O12 0.080(9) 0.087(10) 0.068(9) 0.005(8) 0.006(8) 0.036(8)
O13 0.205(15) 0.210(15) 0.213(15) -0.008(10) -0.002(10) 0.099(11)
O14 0.221(16) 0.222(16) 0.236(16) -0.021(10) 0.007(10) 0.114(11)
N1 0.085(11) 0.094(12) 0.098(12) 0.011(9) -0.019(9) 0.036(9)
N2 0.103(12) 0.094(11) 0.085(12) -0.002(9) -0.004(9) 0.046(9)
N3 0.101(12) 0.097(12) 0.099(12) -0.004(9) -0.002(9) 0.039(9)
C1 0.108(15) 0.122(15) 0.112(15) 0.010(10) -0.005(10) 0.051(10)
C2 0.063(12) 0.064(12) 0.061(12) 0.003(9) 0.000(9) 0.030(9)
C3 0.067(12) 0.059(12) 0.062(12) -0.002(9) -0.003(9) 0.028(9)
C4 0.083(13) 0.083(13) 0.087(13) -0.005(9) 0.001(10) 0.043(10)
C5 0.092(13) 0.097(13) 0.091(14) 0.002(9) 0.001(10) 0.044(10)
C6 0.123(15) 0.127(15) 0.113(15) 0.003(10) -0.008(10) 0.054(10)
C7 0.35(4) 0.35(4) 0.35(4) 0.003(11) -0.003(11) 0.17(2)
C8 0.34(4) 0.34(4) 0.33(4) 0.02(2) -0.03(2) 0.15(2)
C9 0.49(6) 0.48(6) 0.48(6) 0.01(2) -0.02(2) 0.24(3)
C10 0.38(4) 0.39(4) 0.38(4) -0.01(2) 0.00(2) 0.20(3)
C11 0.088(13) 0.090(13) 0.094(14) -0.007(9) -0.009(9) 0.048(10)
C12 0.052(11) 0.049(11) 0.044(11) -0.007(9) -0.008(9) 0.019(9)
C13 0.057(12) 0.056(12) 0.057(12) -0.001(9) 0.002(9) 0.021(9)
C14 0.049(11) 0.055(12) 0.055(12) -0.004(9) -0.005(9) 0.026(9)
C15 0.107(14) 0.117(14) 0.112(15) -0.004(10) 0.002(10) 0.056(10)
C16 0.096(14) 0.107(14) 0.109(14) -0.011(10) -0.001(10) 0.054(10)
C17 0.19(2) 0.19(2) 0.19(2) -0.003(10) 0.000(10) 0.098(13)
C18 0.17(2) 0.22(2) 0.19(2) 0.014(18) -0.007(18) 0.092(18)
C19 0.15(2) 0.20(2) 0.17(2) 0.028(18) -0.050(17) 0.086(17)
C20 0.20(3) 0.23(3) 0.23(3) -0.004(19) 0.022(19) 0.102(19)
C21 0.080(13) 0.089(13) 0.085(13) -0.003(9) 0.002(9) 0.043(10)
C22 0.054(11) 0.050(11) 0.058(12) 0.009(9) 0.005(9) 0.027(9)
C23 0.056(12) 0.051(12) 0.054(12) -0.002(9) 0.001(9) 0.031(9)
C24 0.053(12) 0.050(11) 0.052(12) 0.008(9) 0.006(9) 0.025(9)
C25 0.070(12) 0.082(12) 0.080(13) 0.007(9) 0.010(9) 0.039(9)
C26 0.078(13) 0.087(13) 0.089(13) 0.004(9) 0.001(9) 0.045(10)
C27 0.124(15) 0.128(15) 0.124(16) 0.006(10) -0.004(10) 0.061(11)
C28 0.18(2) 0.17(2) 0.18(2) 0.030(17) -0.036(17) 0.096(17)
C29 0.15(2) 0.17(2) 0.16(2) 0.030(17) -0.024(17) 0.093(17)
C30 0.25(3) 0.23(3) 0.26(3) 0.000(19) -0.014(19) 0.14(2)
C31 0.141(16) 0.128(16) 0.131(16) 0.000(10) -0.005(10) 0.070(11)
C32 0.076(12) 0.066(12) 0.065(13) -0.001(9) 0.003(9) 0.030(9)
C33 0.062(12) 0.062(12) 0.061(12) 0.000(10) -0.003(9) 0.029(9)
C34 0.103(14) 0.099(14) 0.099(14) 0.006(10) -0.009(10) 0.049(10)
C35 0.145(16) 0.133(16) 0.125(16) 0.004(10) 0.000(10) 0.062(11)
C36 0.167(17) 0.154(17) 0.146(17) 0.005(10) -0.004(10) 0.078(11)
C37 0.23(2) 0.22(2) 0.22(2) 0.004(11) 0.003(11) 0.111(14)
C38 0.30(3) 0.30(3) 0.28(3) 0.02(2) 0.00(2) 0.14(2)
C39 0.33(4) 0.34(4) 0.32(4) 0.04(2) -0.01(2) 0.17(2)
C40 0.48(6) 0.48(6) 0.46(6) 0.02(2) -0.01(2) 0.24(3)
C41 0.064(12) 0.057(12) 0.055(12) 0.000(9) -0.005(9) 0.023(9)
C42 0.090(13) 0.083(13) 0.086(13) 0.016(10) -0.011(10) 0.043(10)
C43 0.081(14) 0.088(14) 0.088(14) 0.001(10) 0.010(10) 0.043(10)
C44 0.105(14) 0.101(14) 0.102(15) -0.003(10) -0.002(10) 0.046(10)
C45 0.20(2) 0.19(2) 0.20(2) -0.005(10) 0.001(11) 0.098(13)

loop_
_atom_type_symbol
_atom_type_description
_atom_type_scat_dispersion_real
_atom_type_scat_dispersion_imag
_atom_type_scat_source
C C 0.0181 0.0091 'International Tables Vol C Tables 4.2.6.8 and 6.1.1.4'
H H 0.0000 0.0000 'International Tables Vol C Tables 4.2.6.8 and 6.1.1.4'
N N 0.0311 0.0180 'International Tables Vol C Tables 4.2.6.8 and 6.1.1.4'
O O 0.0492 0.0322 'International Tables Vol C Tables 4.2.6.8 and 6.1.1.4'
S S 0.3331 0.5567 'International Tables Vol C Tables 4.2.6.8 and 6.1.1.4'
Co Co -2.3653 3.6143 'International Tables Vol C Tables 4.2.6.8 and 6.1.1.4'

loop_
_geom_angle_atom_site_label_1
_geom_angle_atom_site_label_2
_geom_angle_atom_site_label_3
_geom_angle
_geom_angle_site_symmetry_1
_geom_angle_site_symmetry_3
_geom_angle_publ_flag
N3 Co1 O5 86.8(10) 15 . ?
N3 Co1 O2 160.2(9) 15 . ?
O5 Co1 O2 93.4(8) . . ?
N3 Co1 O12 75.7(9) 15 15 ?
O5 Co1 O12 95.5(9) . 15 ?
O2 Co1 O12 84.6(7) . 15 ?
N3 Co1 O1 106.5(9) 15 . ?
O5 Co1 O1 89.7(8) . . ?
O2 Co1 O1 93.3(6) . . ?
O12 Co1 O1 174.5(7) 15 . ?
N3 Co1 S1 97.3(7) 15 . ?
O5 Co1 S1 173.1(8) . . ?
O2 Co1 S1 84.7(5) . . ?
O12 Co1 S1 90.9(5) 15 . ?
O1 Co1 S1 83.9(5) . . ?
O9 Co2 O6 86.5(8) . . ?
O9 Co2 O11 93.8(7) . . ?
O6 Co2 O11 84.6(8) . . ?
O9 Co2 O3 173.9(7) . . ?
O6 Co2 O3 99.6(7) . . ?
O11 Co2 O3 87.6(6) . . ?
O9 Co2 O2 85.7(7) . . ?
O6 Co2 O2 99.9(7) . . ?
O11 Co2 O2 175.4(6) . . ?
O3 Co2 O2 92.4(5) . . ?
O9 Co2 S2 90.9(6) . . ?
O6 Co2 S2 175.9(7) . . ?
O11 Co2 S2 92.4(5) . . ?
O3 Co2 S2 83.1(5) . . ?
O2 Co2 S2 83.0(4) . . ?
O4 Co3 O7 90.4(10) . . ?
O4 Co3 O3 94.4(6) . . ?
O7 Co3 O3 97.9(10) . . ?
O4 Co3 N1 104.2(9) . 14_455 ?
O7 Co3 N1 81.3(11) . 14_455 ?
O3 Co3 N1 161.4(8) . 14_455 ?
O4 Co3 O10 173.5(6) . 14_455 ?
O7 Co3 O10 95.8(10) . 14_455 ?
O3 Co3 O10 86.7(6) . 14_455 ?
N1 Co3 O10 75.0(8) 14_455 14_455 ?
O4 Co3 S3 82.7(5) . . ?
O7 Co3 S3 172.9(9) . . ?
O3 Co3 S3 84.4(5) . . ?
N1 Co3 S3 98.6(7) 14_455 . ?
O10 Co3 S3 91.0(5) 14_455 . ?
O13 Co4 O14 96.6(12) . 2_665 ?
O13 Co4 O1 164.6(10) . . ?
O14 Co4 O1 82.2(10) 2_665 . ?
O13 Co4 O4 83.0(10) . . ?
O14 Co4 O4 174.3(11) 2_665 . ?
O1 Co4 O4 96.7(6) . . ?
O13 Co4 S4 82.4(9) . . ?
O14 Co4 S4 91.5(10) 2_665 . ?
O1 Co4 S4 82.3(5) . . ?
O4 Co4 S4 82.7(5) . . ?
C12 S1 C4 100.6(8) . . ?
C12 S1 Co1 94.6(7) . . ?
C4 S1 Co1 96.8(8) . . ?
C22 S2 C14 102.2(8) . . ?
C22 S2 Co2 95.8(8) . . ?
C14 S2 Co2 96.9(8) . . ?
C24 S3 C32 105.7(8) . . ?
C24 S3 Co3 93.6(7) . . ?
C32 S3 Co3 94.9(9) . . ?
C34 S4 C2 103.2(9) . . ?
C34 S4 Co4 94.3(9) . . ?
C2 S4 Co4 94.9(8) . . ?
O5 S5 O8 110.0(14) . . ?
O5 S5 O7 132.8(18) . . ?
O8 S5 O7 107.8(15) . . ?
O5 S5 O6 97.3(14) . . ?
O8 S5 O6 106.8(12) . . ?
O7 S5 O6 97.8(15) . . ?
C3 O1 Co4 124.2(14) . . ?
C3 O1 Co1 116.8(13) . . ?
Co4 O1 Co1 118.6(8) . . ?
C13 O2 Co1 117.8(13) . . ?
C13 O2 Co2 118.3(12) . . ?
Co1 O2 Co2 122.5(7) . . ?
C23 O3 Co3 118.6(13) . . ?
C23 O3 Co2 119.3(13) . . ?
Co3 O3 Co2 121.1(7) . . ?
C33 O4 Co3 121.4(15) . . ?
C33 O4 Co4 119.8(15) . . ?
Co3 O4 Co4 117.8(8) . . ?
S5 O5 Co1 147.9(16) . . ?
S5 O6 Co2 126.9(13) . . ?
S5 O7 Co3 143.7(19) . . ?
C43 O9 Co2 127(2) . . ?
C43 O10 Co3 121(2) . 15 ?
C44 O11 Co2 127.7(19) . . ?
C44 O12 Co1 116(2) . 14_455 ?
C45 O13 Co4 132(3) . . ?
C45 O14 Co4 143(3) . 3_565 ?
C41 N1 N2 110(2) . . ?
C41 N1 Co3 115(2) . 15 ?
N2 N1 Co3 135.0(19) . 15 ?
N1 N2 N3 107(2) . . ?
N2 N3 C42 103(2) . . ?
N2 N3 Co1 136.0(19) . 14_455 ?
C42 N3 Co1 120(2) . 14_455 ?
C2 C1 C6 120.0 . . ?
C2 C1 H1A 120.0 . . ?
C6 C1 H1A 120.0 . . ?
C3 C2 C1 120.0 . . ?
C3 C2 S4 121.7(15) . . ?
C1 C2 S4 118.2(15) . . ?
O1 C3 C4 123.2(18) . . ?
O1 C3 C2 116.8(18) . . ?
C4 C3 C2 120.0 . . ?
C3 C4 C5 120.0 . . ?
C3 C4 S1 119.2(15) . . ?
C5 C4 S1 120.8(15) . . ?
C6 C5 C4 120.0 . . ?
C6 C5 H5A 120.0 . . ?
C4 C5 H5A 120.0 . . ?
C5 C6 C1 120.0 . . ?
C5 C6 C7 121(2) . . ?
C1 C6 C7 119(2) . . ?
C10 C7 C8 108.8(10) . . ?
C10 C7 C9 108.7(10) . . ?
C8 C7 C9 108.5(10) . . ?
C10 C7 C6 112(4) . . ?
C8 C7 C6 110(4) . . ?
C9 C7 C6 109(4) . . ?
C7 C8 H8A 109.5 . . ?
C7 C8 H8B 109.5 . . ?
H8A C8 H8B 109.5 . . ?
C7 C8 H8C 109.5 . . ?
H8A C8 H8C 109.5 . . ?
H8B C8 H8C 109.5 . . ?
C7 C9 H9A 109.5 . . ?
C7 C9 H9B 109.5 . . ?
H9A C9 H9B 109.5 . . ?
C7 C9 H9C 109.5 . . ?
H9A C9 H9C 109.5 . . ?
H9B C9 H9C 109.5 . . ?
C7 C10 H10A 109.5 . . ?
C7 C10 H10B 109.5 . . ?
H10A C10 H10B 109.5 . . ?
C7 C10 H10C 109.5 . . ?
H10A C10 H10C 109.5 . . ?
H10B C10 H10C 109.5 . . ?
C12 C11 C16 120.0 . . ?
C12 C11 H11A 120.0 . . ?
C16 C11 H11A 120.0 . . ?
C11 C12 C13 120.0 . . ?
C11 C12 S1 117.6(14) . . ?
C13 C12 S1 122.4(14) . . ?
C12 C13 C14 120.0 . . ?
C12 C13 O2 119.7(17) . . ?
C14 C13 O2 120.2(17) . . ?
C15 C14 C13 120.0 . . ?
C15 C14 S2 119.1(14) . . ?
C13 C14 S2 120.8(14) . . ?
C14 C15 C16 120.0 . . ?
C14 C15 H15A 120.0 . . ?
C16 C15 H15A 120.0 . . ?
C15 C16 C11 120.0 . . ?
C15 C16 C17 112.9(19) . . ?
C11 C16 C17 126.7(19) . . ?
C18 C17 C19 107.8(10) . . ?
C18 C17 C20 107.1(9) . . ?
C19 C17 C20 107.2(9) . . ?
C18 C17 C16 106(2) . . ?
C19 C17 C16 113(2) . . ?
C20 C17 C16 116(2) . . ?
C17 C18 H18A 109.5 . . ?
C17 C18 H18B 109.5 . . ?
H18A C18 H18B 109.5 . . ?
C17 C18 H18C 109.5 . . ?
H18A C18 H18C 109.5 . . ?
H18B C18 H18C 109.5 . . ?
C17 C19 H19A 109.5 . . ?
C17 C19 H19B 109.5 . . ?
H19A C19 H19B 109.5 . . ?
C17 C19 H19C 109.5 . . ?
H19A C19 H19C 109.5 . . ?
H19B C19 H19C 109.5 . . ?
C17 C20 H20A 109.5 . . ?
C17 C20 H20B 109.5 . . ?
H20A C20 H20B 109.5 . . ?
C17 C20 H20C 109.5 . . ?
H20A C20 H20C 109.5 . . ?
H20B C20 H20C 109.5 . . ?
C22 C21 C26 120.0 . . ?
C22 C21 H21A 120.0 . . ?
C26 C21 H21A 120.0 . . ?
C23 C22 C21 120.0 . . ?
C23 C22 S2 122.0(14) . . ?
C21 C22 S2 118.0(14) . . ?
O3 C23 C22 119.2(17) . . ?
O3 C23 C24 120.7(17) . . ?
C22 C23 C24 120.0 . . ?
C25 C24 C23 120.0 . . ?
C25 C24 S3 117.6(13) . . ?
C23 C24 S3 122.4(13) . . ?
C24 C25 C26 120.0 . . ?
C24 C25 H25A 120.0 . . ?
C26 C25 H25A 120.0 . . ?
C25 C26 C21 120.0 . . ?
C25 C26 C27 125.6(17) . . ?
C21 C26 C27 114.1(17) . . ?
C29 C27 C28 108.5(9) . . ?
C29 C27 C26 106.3(19) . . ?
C28 C27 C26 114(2) . . ?
C29 C27 C30 108.2(9) . . ?
C28 C27 C30 107.4(9) . . ?
C26 C27 C30 112(2) . . ?
C27 C28 H28A 109.5 . . ?
C27 C28 H28B 109.5 . . ?
H28A C28 H28B 109.5 . . ?
C27 C28 H28C 109.5 . . ?
H28A C28 H28C 109.5 . . ?
H28B C28 H28C 109.5 . . ?
C27 C29 H29A 109.5 . . ?
C27 C29 H29B 109.5 . . ?
H29A C29 H29B 109.5 . . ?
C27 C29 H29C 109.5 . . ?
H29A C29 H29C 109.5 . . ?
H29B C29 H29C 109.5 . . ?
C27 C30 H30A 109.5 . . ?
C27 C30 H30B 109.5 . . ?
H30A C30 H30B 109.5 . . ?
C27 C30 H30C 109.5 . . ?
H30A C30 H30C 109.5 . . ?
H30B C30 H30C 109.5 . . ?
C32 C31 C36 120.0 . . ?
C32 C31 H31A 120.0 . . ?
C36 C31 H31A 120.0 . . ?
C33 C32 C31 120.0 . . ?
C33 C32 S3 119.5(16) . . ?
C31 C32 S3 120.4(16) . . ?
O4 C33 C32 120(2) . . ?
O4 C33 C34 119(2) . . ?
C32 C33 C34 120.0 . . ?
C35 C34 C33 120.0 . . ?
C35 C34 S4 116.9(17) . . ?
C33 C34 S4 123.1(17) . . ?
C36 C35 C34 120.0 . . ?
C36 C35 H35A 120.0 . . ?
C34 C35 H35A 120.0 . . ?
C35 C36 C31 120.0 . . ?
C35 C36 C37 116(2) . . ?
C31 C36 C37 124(2) . . ?
C40 C37 C38 108.6(10) . . ?
C40 C37 C39 108.7(10) . . ?
C38 C37 C39 108.3(10) . . ?
C40 C37 C36 111(4) . . ?
C38 C37 C36 124(3) . . ?
C39 C37 C36 95(3) . . ?
C37 C38 H38A 109.5 . . ?
C37 C38 H38B 109.5 . . ?
H38A C38 H38B 109.5 . . ?
C37 C38 H38C 109.5 . . ?
H38A C38 H38C 109.5 . . ?
H38B C38 H38C 109.5 . . ?
C37 C39 H39A 109.5 . . ?
C37 C39 H39B 109.5 . . ?
H39A C39 H39B 109.5 . . ?
C37 C39 H39C 109.5 . . ?
H39A C39 H39C 109.5 . . ?
H39B C39 H39C 109.5 . . ?
C37 C40 H40A 109.5 . . ?
C37 C40 H40B 109.5 . . ?
H40A C40 H40B 109.5 . . ?
C37 C40 H40C 109.5 . . ?
H40A C40 H40C 109.5 . . ?
H40B C40 H40C 109.5 . . ?
N1 C41 C42 109(3) . . ?
N1 C41 C43 121(3) . . ?
C42 C41 C43 129(3) . . ?
C41 C42 C44 141(3) . . ?
C41 C42 N3 111(3) . . ?
C44 C42 N3 106(3) . . ?
O9 C43 O10 124(3) . . ?
O9 C43 C41 130(3) . . ?
O10 C43 C41 106(3) . . ?
O12 C44 O11 123(3) . . ?
O12 C44 C42 119(3) . . ?
O11 C44 C42 113(3) . . ?
O14 C45 O13 140(4) . . ?
O14 C45 H45A 109.8 . . ?
O13 C45 H45A 109.8 . . ?

loop_
_geom_bond_atom_site_label_1
_geom_bond_atom_site_label_2
_geom_bond_distance
_geom_bond_site_symmetry_2
_geom_bond_publ_flag
Co1 N3 2.04(2) 15 ?
Co1 O5 2.06(3) . ?
Co1 O2 2.076(15) . ?
Co1 O12 2.106(18) 15 ?
Co1 O1 2.136(16) . ?
Co1 S1 2.428(8) . ?
Co2 O9 2.06(2) . ?
Co2 O6 2.07(2) . ?
Co2 O11 2.090(18) . ?
Co2 O3 2.111(15) . ?
Co2 O2 2.124(15) . ?
Co2 S2 2.420(8) . ?
Co3 O4 2.011(16) . ?
Co3 O7 2.02(3) . ?
Co3 O3 2.046(16) . ?
Co3 N1 2.07(2) 14_455 ?
Co3 O10 2.171(16) 14_455 ?
Co3 S3 2.461(8) . ?
Co4 O13 1.93(3) . ?
Co4 O14 1.99(2) 2_665 ?
Co4 O1 1.974(15) . ?
Co4 O4 2.075(16) . ?
Co4 S4 2.468(8) . ?
S1 C12 1.775(15) . ?
S1 C4 1.810(16) . ?
S2 C22 1.777(14) . ?
S2 C14 1.782(15) . ?
S3 C24 1.755(14) . ?
S3 C32 1.770(17) . ?
S4 C34 1.734(17) . ?
S4 C2 1.751(15) . ?
S5 O5 1.39(3) . ?
S5 O8 1.442(16) . ?
S5 O7 1.47(3) . ?
S5 O6 1.51(2) . ?
O1 C3 1.383(18) . ?
O2 C13 1.390(17) . ?
O3 C23 1.361(17) . ?
O4 C33 1.358(19) . ?
O9 C43 1.16(3) . ?
O10 C43 1.35(3) . ?
O11 C44 1.31(3) . ?
O12 C44 1.29(3) . ?
O13 C45 1.33(3) . ?
O14 C45 1.31(3) . ?
N1 C41 1.37(3) . ?
N1 N2 1.44(3) . ?
N2 N3 1.49(3) . ?
N3 C42 1.45(3) . ?
C1 C2 1.3900 . ?
C1 C6 1.3900 . ?
C1 H1A 0.9500 . ?
C2 C3 1.3900 . ?
C3 C4 1.3900 . ?
C4 C5 1.3900 . ?
C5 C6 1.3900 . ?
C5 H5A 0.9500 . ?
C6 C7 1.541(11) . ?
C7 C10 1.534(11) . ?
C7 C8 1.537(11) . ?
C7 C9 1.543(11) . ?
C8 H8A 0.9800 . ?
C8 H8B 0.9800 . ?
C8 H8C 0.9800 . ?
C9 H9A 0.9800 . ?
C9 H9B 0.9800 . ?
C9 H9C 0.9800 . ?
C10 H10A 0.9800 . ?
C10 H10B 0.9800 . ?
C10 H10C 0.9800 . ?
C11 C12 1.3900 . ?
C11 C16 1.3900 . ?
C11 H11A 0.9500 . ?
C12 C13 1.3900 . ?
C13 C14 1.3900 . ?
C14 C15 1.3900 . ?
C15 C16 1.3900 . ?
C15 H15A 0.9500 . ?
C16 C17 1.556(10) . ?
C17 C18 1.545(10) . ?
C17 C19 1.547(10) . ?
C17 C20 1.554(10) . ?
C18 H18A 0.9800 . ?
C18 H18B 0.9800 . ?
C18 H18C 0.9800 . ?
C19 H19A 0.9800 . ?
C19 H19B 0.9800 . ?
C19 H19C 0.9800 . ?
C20 H20A 0.9800 . ?
C20 H20B 0.9800 . ?
C20 H20C 0.9800 . ?
C21 C22 1.3900 . ?
C21 C26 1.3900 . ?
C21 H21A 0.9500 . ?
C22 C23 1.3900 . ?
C23 C24 1.3900 . ?
C24 C25 1.3900 . ?
C25 C26 1.3900 . ?
C25 H25A 0.9500 . ?
C26 C27 1.546(10) . ?
C27 C29 1.536(10) . ?
C27 C28 1.543(10) . ?
C27 C30 1.550(10) . ?
C28 H28A 0.9800 . ?
C28 H28B 0.9800 . ?
C28 H28C 0.9800 . ?
C29 H29A 0.9800 . ?
C29 H29B 0.9800 . ?
C29 H29C 0.9800 . ?
C30 H30A 0.9800 . ?
C30 H30B 0.9800 . ?
C30 H30C 0.9800 . ?
C31 C32 1.3900 . ?
C31 C36 1.3900 . ?
C31 H31A 0.9500 . ?
C32 C33 1.3900 . ?
C33 C34 1.3900 . ?
C34 C35 1.3900 . ?
C35 C36 1.3900 . ?
C35 H35A 0.9500 . ?
C36 C37 1.551(10) . ?
C37 C40 1.540(11) . ?
C37 C38 1.539(11) . ?
C37 C39 1.541(11) . ?
C38 H38A 0.9800 . ?
C38 H38B 0.9800 . ?
C38 H38C 0.9800 . ?
C39 H39A 0.9800 . ?
C39 H39B 0.9800 . ?
C39 H39C 0.9800 . ?
C40 H40A 0.9800 . ?
C40 H40B 0.9800 . ?
C40 H40C 0.9800 . ?
C41 C42 1.39(3) . ?
C41 C43 1.49(4) . ?
C42 C44 1.49(4) . ?
C45 H45A 0.9500 . ?
